data_2206291
loop_
_publ_author_name
'Liliana Dobrza\'nska'
'Gareth O. Lloyd'

_publ_section_title
;
 3,3'-(Quinoxaline-2,3-diyldimethylene)bis(pentane-2,4-dione)
;
_journal_issue 7
_journal_name_full 'Acta Crystallographica Section E'
_journal_page_first o2114
_journal_page_last o2116
_journal_paper_doi 10.1107/S1600536805018131
_journal_volume 61
_journal_year 2005
_chemical_formula_iupac 'C20 H22 N2 O4'
_chemical_formula_moiety 'C20 H22 N2 O4'
_chemical_formula_sum 'C20 H22 N2 O4'
_chemical_formula_weight 354.41
_chemical_melting_point .392E-305
_chemical_name_systematic
;
3,3'-(Quinoxaline-2,3-diyldimethylene)bis(pentane-2,4-dione)
;
_space_group_IT_number 15
_symmetry_cell_setting monoclinic
_symmetry_space_group_name_Hall '-C 2yc'
_symmetry_space_group_name_H-M 'C 1 2/c 1'
_atom_sites_solution_hydrogens geom
_atom_sites_solution_primary direct
_atom_sites_solution_secondary difmap
_audit_creation_method SHELXL97
_cell_angle_alpha 90.00
_cell_angle_beta 112.2240(10)
_cell_angle_gamma 90.00
_cell_formula_units_Z 8
_cell_length_a 22.3830(17)
_cell_length_b 7.4043(6)
_cell_length_c 23.3675(18)
_cell_measurement_reflns_used 3362
_cell_measurement_temperature 100(2)
_cell_measurement_theta_max 27.789
_cell_measurement_theta_min 2.922
_cell_volume 3585.0(5)
_computing_cell_refinement 'SAINT (Bruker, 2002)'
_computing_data_collection 'SMART (Bruker, 2001)'
_computing_data_reduction SAINT
_computing_molecular_graphics 'X-SEED (Atwood & Barbour, 2003; Barbour, 2001)'
_computing_publication_material X-SEED
_computing_structure_refinement 'SHELXL97 (Sheldrick, 1997)'
_computing_structure_solution 'SHELXS97 (Sheldrick, 1997)'
_diffrn_ambient_temperature 100(2)
_diffrn_measured_fraction_theta_full 0.990
_diffrn_measured_fraction_theta_max 0.931
_diffrn_measurement_device_type 'Bruker APEX CCD area-detector'
_diffrn_measurement_method \w
_diffrn_radiation_monochromator graphite
_diffrn_radiation_source 'fine-focus sealed tube'
_diffrn_radiation_type MoK\a
_diffrn_radiation_wavelength 0.71073
_diffrn_reflns_av_R_equivalents 0.0233
_diffrn_reflns_av_sigmaI/netI 0.0330
_diffrn_reflns_limit_h_max 28
_diffrn_reflns_limit_h_min -28
_diffrn_reflns_limit_k_max 9
_diffrn_reflns_limit_k_min -9
_diffrn_reflns_limit_l_max 29
_diffrn_reflns_limit_l_min -28
_diffrn_reflns_number 10931
_diffrn_reflns_theta_full 27.00
_diffrn_reflns_theta_max 28.28
_diffrn_reflns_theta_min 1.88
_diffrn_standards_number 0
_exptl_absorpt_coefficient_mu 0.092
_exptl_absorpt_correction_T_max 0.9936
_exptl_absorpt_correction_T_min 0.9437
_exptl_absorpt_correction_type multi-scan
_exptl_absorpt_process_details '(SADABS; Sheldrick, 1997)'
_exptl_crystal_colour colourless
_exptl_crystal_density_diffrn 1.313
_exptl_crystal_density_method 'not measured'
_exptl_crystal_description needle
_exptl_crystal_F_000 1504
_exptl_crystal_size_max 0.18
_exptl_crystal_size_mid 0.08
_exptl_crystal_size_min 0.07
_refine_diff_density_max 0.373
_refine_diff_density_min -0.326
_refine_ls_extinction_method none
_refine_ls_goodness_of_fit_ref 1.002
_refine_ls_hydrogen_treatment constr
_refine_ls_matrix_type full
_refine_ls_number_parameters 239
_refine_ls_number_reflns 4138
_refine_ls_number_restraints 0
_refine_ls_restrained_S_all 1.002
_refine_ls_R_factor_all 0.0561
_refine_ls_R_factor_gt 0.0443
_refine_ls_shift/su_max 0.008
_refine_ls_shift/su_mean 0.001
_refine_ls_structure_factor_coef Fsqd
_refine_ls_weighting_details 'calc w = 1/[\s^2^(Fo^2^)+(0.0706P)^2^+1.0823P] where P=(Fo^2^+2Fc^2^)/3'
_refine_ls_weighting_scheme calc
_refine_ls_wR_factor_gt 0.1100
_refine_ls_wR_factor_ref 0.1165
_reflns_number_gt 3320
_reflns_number_total 4138
_reflns_threshold_expression I>2\s(I)
_cod_data_source_file sj6097.cif
_cod_data_source_block I
_cod_original_sg_symbol_Hall -C2yc
_cod_original_sg_symbol_H-M 'C 2/c'
_cod_database_code 2206291
_cod_database_fobs_code 2206291

loop_
_symmetry_equiv_pos_as_xyz
'x, y, z'
'-x, y, -z+1/2'
'x+1/2, y+1/2, z'
'-x+1/2, y+1/2, -z+1/2'
'-x, -y, -z'
'x, -y, z-1/2'
'-x+1/2, -y+1/2, -z'
'x+1/2, -y+1/2, z-1/2'

loop_
_atom_site_label
_atom_site_fract_x
_atom_site_fract_y
_atom_site_fract_z
_atom_site_U_iso_or_equiv
_atom_site_adp_type
_atom_site_calc_flag
_atom_site_refinement_flags
_atom_site_occupancy
_atom_site_type_symbol
O1 0.35985(5) 0.15049(13) 0.09655(5) 0.0267(2) Uani d . 1 O
C1 0.56750(6) 0.24858(18) 0.08042(6) 0.0195(3) Uani d . 1 C
H1 0.5726 0.2889 0.1206 0.023 Uiso calc R 1 H
O2 0.25819(5) 0.45129(14) 0.08235(5) 0.0305(3) Uani d . 1 O
C2 0.61806(6) 0.16832(19) 0.07058(6) 0.0215(3) Uani d . 1 C
H2 0.6583 0.1538 0.1041 0.026 Uiso calc R 1 H
O3 0.26564(6) 0.2888(2) -0.28683(5) 0.0517(4) Uani d . 1 O
C3 0.61083(6) 0.10710(18) 0.01106(6) 0.0212(3) Uani d . 1 C
H3 0.6458 0.0484 0.0052 0.025 Uiso calc R 1 H
O4 0.39903(5) 0.46424(15) -0.20184(5) 0.0289(2) Uani d . 1 O
C4 0.55380(6) 0.13156(18) -0.03825(6) 0.0199(3) Uani d . 1 C
H4 0.5496 0.0922 -0.0783 0.024 Uiso calc R 1 H
C5 0.50108(6) 0.21551(17) -0.02948(6) 0.0171(3) Uani d . 1 C
C6 0.50782(6) 0.27091(17) 0.03049(6) 0.0170(3) Uani d . 1 C
N7 0.44422(5) 0.24078(15) -0.07877(5) 0.0175(2) Uani d . 1 N
C8 0.39593(6) 0.31242(17) -0.06780(6) 0.0164(3) Uani d . 1 C
C9 0.40179(6) 0.35863(17) -0.00612(6) 0.0163(3) Uani d . 1 C
N10 0.45637(5) 0.34151(14) 0.04123(5) 0.0173(2) Uani d . 1 N
C11 0.34396(6) 0.42339(18) 0.00645(6) 0.0177(3) Uani d . 1 C
H11A 0.3101 0.3292 -0.0065 0.021 Uiso calc R 1 H
H11B 0.3262 0.5333 -0.0183 0.021 Uiso calc R 1 H
C12 0.36193(6) 0.46578(17) 0.07510(6) 0.0170(3) Uani d . 1 C
H12 0.3977 0.5565 0.0885 0.020 Uiso calc R 1 H
C13 0.38377(6) 0.29597(18) 0.11495(6) 0.0197(3) Uani d . 1 C
C14 0.43420(7) 0.3232(2) 0.17849(7) 0.0285(3) Uani d . 1 C
H14A 0.4440 0.2072 0.2003 0.043 Uiso calc R 1 H
H14C 0.4181 0.4081 0.2015 0.043 Uiso calc R 1 H
H14B 0.4735 0.3720 0.1752 0.043 Uiso calc R 1 H
C15 0.30264(6) 0.54624(18) 0.08375(6) 0.0186(3) Uani d . 1 C
C16 0.30234(8) 0.7457(2) 0.09205(8) 0.0314(4) Uani d . 1 C
H15A 0.3043 0.8059 0.0554 0.047 Uiso calc R 1 H
H15C 0.3399 0.7810 0.1286 0.047 Uiso calc R 1 H
H15B 0.2627 0.7815 0.0976 0.047 Uiso calc R 1 H
C17 0.33375(6) 0.34427(18) -0.12202(6) 0.0189(3) Uani d . 1 C
H17A 0.3283 0.4755 -0.1305 0.023 Uiso calc R 1 H
H17B 0.2973 0.3023 -0.1114 0.023 Uiso calc R 1 H
C18 0.33176(6) 0.24634(19) -0.18046(6) 0.0201(3) Uani d . 1 C
H18 0.3375 0.1144 -0.1707 0.024 Uiso calc R 1 H
C19 0.26731(7) 0.2704(2) -0.23483(6) 0.0242(3) Uani d . 1 C
C20 0.20685(7) 0.2688(2) -0.22213(7) 0.0313(4) Uani d . 1 C
H20B 0.2046 0.3788 -0.1997 0.047 Uiso calc R 1 H
H20A 0.2068 0.1629 -0.1970 0.047 Uiso calc R 1 H
H20C 0.1695 0.2635 -0.2613 0.047 Uiso calc R 1 H
C21 0.38618(7) 0.3056(2) -0.20099(6) 0.0237(3) Uani d . 1 C
C22 0.41942(8) 0.1610(2) -0.22294(8) 0.0363(4) Uani d . 1 C
H22A 0.3886 0.1061 -0.2607 0.054 Uiso calc R 1 H
H22C 0.4361 0.0683 -0.1909 0.054 Uiso calc R 1 H
H22B 0.4552 0.2142 -0.2315 0.054 Uiso calc R 1 H

loop_
_atom_site_aniso_label
_atom_site_aniso_U_11
_atom_site_aniso_U_22
_atom_site_aniso_U_33
_atom_site_aniso_U_12
_atom_site_aniso_U_13
_atom_site_aniso_U_23
O1 0.0325(6) 0.0203(5) 0.0290(5) -0.0003(4) 0.0136(5) 0.0017(4)
C1 0.0195(6) 0.0194(6) 0.0186(6) -0.0027(5) 0.0063(5) 0.0011(5)
O2 0.0203(5) 0.0276(6) 0.0460(7) -0.0017(4) 0.0154(5) -0.0009(5)
C2 0.0165(6) 0.0212(7) 0.0248(7) -0.0011(5) 0.0057(5) 0.0050(5)
O3 0.0303(6) 0.1045(12) 0.0181(6) 0.0002(7) 0.0066(5) 0.0041(6)
C3 0.0198(7) 0.0171(6) 0.0301(7) 0.0009(5) 0.0133(6) 0.0041(5)
O4 0.0300(6) 0.0346(6) 0.0243(5) -0.0024(4) 0.0129(4) 0.0054(4)
C4 0.0223(7) 0.0181(6) 0.0227(7) -0.0022(5) 0.0124(6) 0.0004(5)
C5 0.0171(6) 0.0151(6) 0.0202(6) -0.0026(5) 0.0082(5) 0.0012(5)
C6 0.0174(6) 0.0148(6) 0.0193(6) -0.0024(5) 0.0076(5) 0.0013(5)
N7 0.0187(5) 0.0172(5) 0.0178(5) -0.0017(4) 0.0083(4) 0.0015(4)
C8 0.0170(6) 0.0153(6) 0.0173(6) -0.0029(5) 0.0067(5) 0.0009(5)
C9 0.0171(6) 0.0146(6) 0.0177(6) -0.0025(5) 0.0072(5) 0.0009(5)
N10 0.0179(5) 0.0165(5) 0.0177(5) -0.0012(4) 0.0070(4) 0.0008(4)
C11 0.0165(6) 0.0195(6) 0.0166(6) 0.0005(5) 0.0058(5) 0.0009(5)
C12 0.0159(6) 0.0176(6) 0.0176(6) -0.0004(5) 0.0065(5) -0.0009(5)
C13 0.0188(6) 0.0234(7) 0.0196(6) 0.0037(5) 0.0103(5) 0.0008(5)
C14 0.0269(8) 0.0364(8) 0.0196(7) 0.0049(6) 0.0060(6) 0.0030(6)
C15 0.0188(6) 0.0232(7) 0.0136(6) 0.0015(5) 0.0061(5) 0.0019(5)
C16 0.0363(9) 0.0241(7) 0.0447(9) 0.0022(6) 0.0277(8) -0.0021(7)
C17 0.0176(6) 0.0219(7) 0.0172(6) -0.0011(5) 0.0065(5) -0.0008(5)
C18 0.0198(7) 0.0232(7) 0.0166(6) -0.0002(5) 0.0061(5) -0.0008(5)
C19 0.0244(7) 0.0266(7) 0.0188(7) -0.0014(6) 0.0052(5) -0.0018(5)
C20 0.0206(7) 0.0457(9) 0.0240(7) -0.0026(6) 0.0042(6) -0.0010(7)
C21 0.0215(7) 0.0337(8) 0.0148(6) 0.0002(6) 0.0058(5) -0.0001(5)
C22 0.0329(9) 0.0460(10) 0.0364(9) 0.0001(7) 0.0203(7) -0.0100(7)

loop_
_atom_type_symbol
_atom_type_description
_atom_type_scat_dispersion_real
_atom_type_scat_dispersion_imag
_atom_type_scat_source
C C 0.0033 0.0016 'International Tables Vol C Tables 4.2.6.8 and 6.1.1.4'
H H 0.0000 0.0000 'International Tables Vol C Tables 4.2.6.8 and 6.1.1.4'
N N 0.0061 0.0033 'International Tables Vol C Tables 4.2.6.8 and 6.1.1.4'
O O 0.0106 0.0060 'International Tables Vol C Tables 4.2.6.8 and 6.1.1.4'

loop_
_geom_angle_atom_site_label_1
_geom_angle_atom_site_label_2
_geom_angle_atom_site_label_3
_geom_angle
C2 C1 C6 119.64(12)
C2 C1 H1 120.2
C6 C1 H1 120.2
C1 C2 C3 120.61(12)
C1 C2 H2 119.7
C3 C2 H2 119.7
C4 C3 C2 120.59(12)
C4 C3 H3 119.7
C2 C3 H3 119.7
C3 C4 C5 119.92(12)
C3 C4 H4 120.0
C5 C4 H4 120.0
N7 C5 C6 120.77(11)
N7 C5 C4 119.94(11)
C6 C5 C4 119.29(12)
N10 C6 C5 120.68(11)
N10 C6 C1 119.40(11)
C5 C6 C1 119.89(12)
C8 N7 C5 117.59(11)
N7 C8 C9 121.45(12)
N7 C8 C17 117.80(11)
C9 C8 C17 120.74(11)
N10 C9 C8 121.79(11)
N10 C9 C11 117.48(11)
C8 C9 C11 120.70(11)
C9 N10 C6 117.55(11)
C9 C11 C12 111.35(10)
C9 C11 H11A 109.4
C12 C11 H11A 109.4
C9 C11 H11B 109.4
C12 C11 H11B 109.4
H11A C11 H11B 108.0
C13 C12 C11 111.46(10)
C13 C12 C15 109.36(10)
C11 C12 C15 108.65(10)
C13 C12 H12 109.1
C11 C12 H12 109.1
C15 C12 H12 109.1
O1 C13 C14 122.58(13)
O1 C13 C12 121.30(12)
C14 C13 C12 116.07(12)
C13 C14 H14A 109.5
C13 C14 H14C 109.5
H14A C14 H14C 109.5
C13 C14 H14B 109.5
H14A C14 H14B 109.5
H14C C14 H14B 109.5
O2 C15 C16 122.42(12)
O2 C15 C12 120.94(12)
C16 C15 C12 116.62(11)
C15 C16 H15A 109.5
C15 C16 H15C 109.5
H15A C16 H15C 109.5
C15 C16 H15B 109.5
H15A C16 H15B 109.5
H15C C16 H15B 109.5
C8 C17 C18 112.47(11)
C8 C17 H17A 109.1
C18 C17 H17A 109.1
C8 C17 H17B 109.1
C18 C17 H17B 109.1
H17A C17 H17B 107.8
C19 C18 C21 108.55(11)
C19 C18 C17 112.68(11)
C21 C18 C17 112.64(11)
C19 C18 H18 107.6
C21 C18 H18 107.6
C17 C18 H18 107.6
O3 C19 C20 121.03(13)
O3 C19 C18 120.58(13)
C20 C19 C18 118.38(11)
C19 C20 H20B 109.5
C19 C20 H20A 109.5
H20B C20 H20A 109.5
C19 C20 H20C 109.5
H20B C20 H20C 109.5
H20A C20 H20C 109.5
O4 C21 C22 122.33(14)
O4 C21 C18 120.30(13)
C22 C21 C18 117.28(13)
C21 C22 H22A 109.5
C21 C22 H22C 109.5
H22A C22 H22C 109.5
C21 C22 H22B 109.5
H22A C22 H22B 109.5
H22C C22 H22B 109.5

loop_
_geom_bond_atom_site_label_1
_geom_bond_atom_site_label_2
_geom_bond_distance
O1 C13 1.2074(17)
C1 C2 1.3726(19)
C1 C6 1.4121(18)
C1 H1 0.9500
O2 C15 1.2084(16)
C2 C3 1.413(2)
C2 H2 0.9500
O3 C19 1.2092(18)
C3 C4 1.3702(19)
C3 H3 0.9500
O4 C21 1.2113(18)
C4 C5 1.4154(18)
C4 H4 0.9500
C5 N7 1.3684(17)
C5 C6 1.4125(18)
C6 N10 1.3715(16)
N7 C8 1.3133(17)
C8 C9 1.4383(17)
C8 C17 1.5048(18)
C9 N10 1.3077(17)
C9 C11 1.5096(17)
C11 C12 1.5316(17)
C11 H11A 0.9900
C11 H11B 0.9900
C12 C13 1.5307(18)
C12 C15 1.5363(17)
C12 H12 1.0000
C13 C14 1.500(2)
C14 H14A 0.9800
C14 H14C 0.9800
C14 H14B 0.9800
C15 C16 1.490(2)
C16 H15A 0.9800
C16 H15C 0.9800
C16 H15B 0.9800
C17 C18 1.5317(18)
C17 H17A 0.9900
C17 H17B 0.9900
C18 C19 1.5298(19)
C18 C21 1.5326(18)
C18 H18 1.0000
C19 C20 1.491(2)
C20 H20B 0.9800
C20 H20A 0.9800
C20 H20C 0.9800
C21 C22 1.500(2)
C22 H22A 0.9800
C22 H22C 0.9800
C22 H22B 0.9800

loop_
_geom_torsion_atom_site_label_1
_geom_torsion_atom_site_label_2
_geom_torsion_atom_site_label_3
_geom_torsion_atom_site_label_4
_geom_torsion
C6 C1 C2 C3 -0.33(19)
C1 C2 C3 C4 1.9(2)
C2 C3 C4 C5 -1.31(19)
C3 C4 C5 N7 179.67(12)
C3 C4 C5 C6 -0.88(18)
N7 C5 C6 N10 3.86(18)
C4 C5 C6 N10 -175.59(11)
N7 C5 C6 C1 -178.09(11)
C4 C5 C6 C1 2.46(18)
C2 C1 C6 N10 176.22(12)
C2 C1 C6 C5 -1.85(19)
C6 C5 N7 C8 -2.22(18)
C4 C5 N7 C8 177.22(12)
C5 N7 C8 C9 -1.57(18)
C5 N7 C8 C17 178.69(11)
N7 C8 C9 N10 4.12(19)
C17 C8 C9 N10 -176.14(11)
N7 C8 C9 C11 -173.85(11)
C17 C8 C9 C11 5.89(18)
C8 C9 N10 C6 -2.44(18)
C11 C9 N10 C6 175.60(11)
C5 C6 N10 C9 -1.37(17)
C1 C6 N10 C9 -179.43(11)
N10 C9 C11 C12 2.42(16)
C8 C9 C11 C12 -179.52(11)
C9 C11 C12 C13 -64.30(13)
C9 C11 C12 C15 175.13(10)
C11 C12 C13 O1 -35.01(17)
C15 C12 C13 O1 85.15(15)
C11 C12 C13 C14 147.41(11)
C15 C12 C13 C14 -92.43(13)
C13 C12 C15 O2 -46.06(16)
C11 C12 C15 O2 75.80(15)
C13 C12 C15 C16 135.61(12)
C11 C12 C15 C16 -102.53(14)
N7 C8 C17 C18 13.50(16)
C9 C8 C17 C18 -166.25(11)
C8 C17 C18 C19 177.08(11)
C8 C17 C18 C21 -59.69(15)
C21 C18 C19 O3 16.5(2)
C17 C18 C19 O3 141.96(15)
C21 C18 C19 C20 -164.08(13)
C17 C18 C19 C20 -38.60(18)
C19 C18 C21 O4 80.73(15)
C17 C18 C21 O4 -44.78(17)
C19 C18 C21 C22 -95.92(15)
C17 C18 C21 C22 138.57(13)

loop_
_cod_related_entry_id
_cod_related_entry_database
_cod_related_entry_code
1 ChemSpider 21129231
